data_2209936
loop_
_publ_author_name
'Miao, Xiao-He'
'Zhu, Long-Guan'

_publ_section_title
;
 Bis(\m-3-sulfonatobenzoato)bis[bis(2,2'-bipyridine)manganese(II)]
 dihydrate
;
_journal_coeditor_code LH2123
_journal_issue 8
_journal_name_full 'Acta Crystallographica Section E'
_journal_page_first m1835
_journal_page_last m1837
_journal_paper_doi 10.1107/S1600536806026766
_journal_volume 62
_journal_year 2006
_chemical_formula_iupac '[Mn2 (C7 H4 O5 S)2 (C10 H8 N2)4], 2H2 O'
_chemical_formula_moiety 'C54 H40 Mn2 N8 O10 S2, 2H2 O'
_chemical_formula_sum 'C54 H44 Mn2 N8 O12 S2'
_chemical_formula_weight 1170.97
_chemical_name_systematic
;
Bis(\m-3-sulfonatobenzoato)bis[bis(2,2'-bipyridine)manganese(II)] dihydrate
;
_space_group_IT_number 2
_symmetry_cell_setting triclinic
_symmetry_space_group_name_Hall '-P 1'
_symmetry_space_group_name_H-M 'P -1'
_atom_sites_solution_hydrogens geom
_atom_sites_solution_primary direct
_atom_sites_solution_secondary difmap
_audit_creation_method SHELXL-97
_cell_angle_alpha 62.927(2)
_cell_angle_beta 79.505(2)
_cell_angle_gamma 72.400(2)
_cell_formula_units_Z 1
_cell_length_a 10.1223(15)
_cell_length_b 12.0573(17)
_cell_length_c 12.3757(18)
_cell_measurement_reflns_used 2142
_cell_measurement_temperature 295(2)
_cell_measurement_theta_max 23.0
_cell_measurement_theta_min 2.5
_cell_volume 1280.2(3)
_computing_cell_refinement 'SAINT (Bruker, 2002)'
_computing_data_collection 'SMART (Bruker, 2002)'
_computing_data_reduction SAINT
_computing_molecular_graphics 'ORTEP-3 for Windows (Farrugia, 1997)'
_computing_publication_material 'WinGX (Farrugia, 1999)'
_computing_structure_refinement 'SHELXL97 (Sheldrick, 1997)'
_computing_structure_solution 'SHELXS97 (Sheldrick, 1997)'
_diffrn_ambient_temperature 295(2)
_diffrn_measured_fraction_theta_full 0.989
_diffrn_measured_fraction_theta_max 0.989
_diffrn_measurement_device_type 'Bruker APEX area-detector'
_diffrn_measurement_method '\f and \w'
_diffrn_radiation_monochromator graphite
_diffrn_radiation_source 'fine-focus sealed tube'
_diffrn_radiation_type MoK\a
_diffrn_radiation_wavelength 0.71073
_diffrn_reflns_av_R_equivalents 0.0339
_diffrn_reflns_av_sigmaI/netI 0.0587
_diffrn_reflns_limit_h_max 11
_diffrn_reflns_limit_h_min -12
_diffrn_reflns_limit_k_max 14
_diffrn_reflns_limit_k_min -14
_diffrn_reflns_limit_l_max 14
_diffrn_reflns_limit_l_min -14
_diffrn_reflns_number 9370
_diffrn_reflns_theta_full 25.10
_diffrn_reflns_theta_max 25.10
_diffrn_reflns_theta_min 1.85
_diffrn_standards_number 0
_exptl_absorpt_coefficient_mu 0.648
_exptl_absorpt_correction_T_max 0.9380
_exptl_absorpt_correction_T_min 0.8978
_exptl_absorpt_correction_type multi-scan
_exptl_absorpt_process_details '(SADABS; Bruker, 2002)'
_exptl_crystal_colour 'pale yellow'
_exptl_crystal_density_diffrn 1.519
_exptl_crystal_density_method 'not measured'
_exptl_crystal_description block
_exptl_crystal_F_000 602
_exptl_crystal_size_max 0.17
_exptl_crystal_size_mid 0.10
_exptl_crystal_size_min 0.10
_refine_diff_density_max 0.968
_refine_diff_density_min -0.259
_refine_ls_extinction_method none
_refine_ls_goodness_of_fit_ref 0.959
_refine_ls_hydrogen_treatment constr
_refine_ls_matrix_type full
_refine_ls_number_parameters 358
_refine_ls_number_reflns 4515
_refine_ls_number_restraints 4
_refine_ls_restrained_S_all 0.959
_refine_ls_R_factor_all 0.0691
_refine_ls_R_factor_gt 0.0535
_refine_ls_shift/su_max 0.001
_refine_ls_shift/su_mean 0.000
_refine_ls_structure_factor_coef Fsqd
_refine_ls_weighting_details 'calc w=1/[\s^2^(Fo^2^)+(0.0869P)^2^+0.9109P] where P=(Fo^2^+2Fc^2^)/3'
_refine_ls_weighting_scheme calc
_refine_ls_wR_factor_gt 0.1416
_refine_ls_wR_factor_ref 0.1530
_reflns_number_gt 3553
_reflns_number_total 4515
_reflns_threshold_expression I>2\s(I)
_cod_data_source_file lh2123.cif
_cod_data_source_block I
_cod_database_code 2209936
_cod_database_fobs_code 2209936

loop_
_symmetry_equiv_pos_as_xyz
'x, y, z'
'-x, -y, -z'

loop_
_atom_site_type_symbol
_atom_site_label
_atom_site_fract_x
_atom_site_fract_y
_atom_site_fract_z
_atom_site_U_iso_or_equiv
_atom_site_adp_type
_atom_site_calc_flag
_atom_site_refinement_flags
_atom_site_occupancy
Mn Mn1 0.60729(5) 0.53886(5) 0.12441(5) 0.03080(19) Uani d . 1
S S1 0.93893(12) -0.12924(10) 0.34533(10) 0.0513(3) Uani d . 1
O O1 0.6709(3) 0.3583(2) 0.1191(2) 0.0441(7) Uani d . 1
O O2 0.5912(3) 0.3862(2) -0.0500(2) 0.0442(6) Uani d . 1
O O3 0.9803(5) -0.2567(3) 0.3543(4) 0.1007(14) Uani d . 1
O O4 0.8328(4) -0.1141(4) 0.4372(3) 0.0808(11) Uani d D 1
O O5 1.0499(4) -0.0778(4) 0.3429(3) 0.0820(11) Uani d . 1
N N1 0.8214(3) 0.5129(3) 0.1773(3) 0.0364(7) Uani d . 1
N N2 0.7217(3) 0.6560(3) -0.0438(3) 0.0359(7) Uani d . 1
N N3 0.5404(3) 0.6945(3) 0.1964(3) 0.0399(7) Uani d . 1
N N4 0.5028(3) 0.4567(3) 0.3115(3) 0.0404(7) Uani d . 1
C C1 0.8643(4) 0.4426(4) 0.2899(4) 0.0474(10) Uani d . 1
H H1 0.8109 0.3891 0.3470 0.057 Uiso calc R 1
C C2 0.9842(5) 0.4452(5) 0.3263(4) 0.0591(12) Uani d . 1
H H2 1.0108 0.3950 0.4059 0.071 Uiso calc R 1
C C3 1.0623(5) 0.5236(5) 0.2419(5) 0.0626(13) Uani d . 1
H H3 1.1428 0.5288 0.2635 0.075 Uiso calc R 1
C C4 1.0209(4) 0.5948(4) 0.1246(4) 0.0493(10) Uani d . 1
H H4 1.0743 0.6472 0.0659 0.059 Uiso calc R 1
C C5 0.8998(4) 0.5883(3) 0.0944(3) 0.0363(8) Uani d . 1
C C6 0.8480(4) 0.6622(3) -0.0310(3) 0.0346(8) Uani d . 1
C C7 0.9252(4) 0.7328(4) -0.1287(4) 0.0493(10) Uani d . 1
H H7 1.0121 0.7364 -0.1178 0.059 Uiso calc R 1
C C8 0.8723(5) 0.7976(4) -0.2422(4) 0.0552(11) Uani d . 1
H H8 0.9226 0.8460 -0.3084 0.066 Uiso calc R 1
C C9 0.7455(5) 0.7902(4) -0.2567(4) 0.0546(11) Uani d . 1
H H9 0.7084 0.8321 -0.3329 0.066 Uiso calc R 1
C C10 0.6733(4) 0.7188(4) -0.1555(4) 0.0475(10) Uani d . 1
H H10 0.5866 0.7140 -0.1654 0.057 Uiso calc R 1
C C11 0.5722(4) 0.8087(4) 0.1444(4) 0.0543(11) Uani d . 1
H H11 0.6375 0.8238 0.0793 0.065 Uiso calc R 1
C C12 0.5134(5) 0.9043(5) 0.1824(5) 0.0658(13) Uani d . 1
H H12 0.5389 0.9819 0.1445 0.079 Uiso calc R 1
C C13 0.4166(6) 0.8829(5) 0.2769(5) 0.0711(14) Uani d . 1
H H13 0.3739 0.9465 0.3037 0.085 Uiso calc R 1
C C14 0.3829(5) 0.7669(5) 0.3321(4) 0.0612(13) Uani d . 1
H H14 0.3173 0.7511 0.3969 0.073 Uiso calc R 1
C C15 0.4468(4) 0.6737(4) 0.2910(3) 0.0397(9) Uani d . 1
C C16 0.4192(4) 0.5444(4) 0.3496(3) 0.0404(9) Uani d . 1
C C17 0.3151(5) 0.5127(5) 0.4392(4) 0.0604(12) Uani d . 1
H H17 0.2566 0.5748 0.4627 0.073 Uiso calc R 1
C C18 0.2982(5) 0.3901(6) 0.4933(4) 0.0698(15) Uani d . 1
H H18 0.2280 0.3683 0.5529 0.084 Uiso calc R 1
C C19 0.3865(5) 0.3005(5) 0.4578(4) 0.0644(13) Uani d . 1
H H19 0.3790 0.2159 0.4949 0.077 Uiso calc R 1
C C20 0.4868(5) 0.3366(4) 0.3667(4) 0.0515(11) Uani d . 1
H H20 0.5457 0.2750 0.3425 0.062 Uiso calc R 1
C C21 0.6600(3) 0.3196(3) 0.0432(3) 0.0317(8) Uani d . 1
C C22 0.7369(3) 0.1832(3) 0.0672(3) 0.0336(8) Uani d . 1
C C23 0.7943(4) 0.1000(3) 0.1790(3) 0.0357(8) Uani d . 1
H H23 0.7869 0.1296 0.2379 0.043 Uiso calc R 1
C C24 0.8621(4) -0.0264(3) 0.2033(4) 0.0395(9) Uani d . 1
C C25 0.8739(4) -0.0703(4) 0.1154(4) 0.0483(10) Uani d . 1
H H25 0.9184 -0.1556 0.1319 0.058 Uiso calc R 1
C C26 0.8199(4) 0.0118(4) 0.0038(4) 0.0522(11) Uani d . 1
H H26 0.8294 -0.0177 -0.0554 0.063 Uiso calc R 1
C C27 0.7513(4) 0.1384(4) -0.0207(4) 0.0431(9) Uani d . 1
H H27 0.7148 0.1936 -0.0962 0.052 Uiso calc R 1
O O1W 0.8052(5) 0.1239(5) 0.4632(4) 0.1074(16) Uani d D 1
H H1A 0.830(4) 0.054(3) 0.455(4) 0.080 Uiso d D 1
H H1B 0.860(4) 0.121(4) 0.509(4) 0.080 Uiso d D 1

loop_
_atom_site_aniso_label
_atom_site_aniso_U_11
_atom_site_aniso_U_22
_atom_site_aniso_U_33
_atom_site_aniso_U_12
_atom_site_aniso_U_13
_atom_site_aniso_U_23
Mn1 0.0286(3) 0.0319(3) 0.0330(3) -0.0054(2) -0.0020(2) -0.0159(2)
S1 0.0531(7) 0.0339(5) 0.0541(7) -0.0075(5) -0.0121(5) -0.0069(5)
O1 0.0523(16) 0.0345(14) 0.0464(16) 0.0017(12) -0.0124(13) -0.0223(13)
O2 0.0325(14) 0.0443(15) 0.0517(16) 0.0046(12) -0.0139(12) -0.0215(13)
O3 0.155(4) 0.0353(18) 0.090(3) 0.010(2) -0.044(3) -0.0161(18)
O4 0.074(2) 0.087(3) 0.055(2) -0.021(2) 0.0036(18) -0.0095(19)
O5 0.074(2) 0.086(3) 0.073(2) -0.035(2) -0.0269(19) -0.005(2)
N1 0.0309(16) 0.0389(17) 0.0371(17) -0.0043(13) -0.0018(13) -0.0172(14)
N2 0.0318(16) 0.0407(17) 0.0346(17) -0.0070(13) -0.0004(13) -0.0175(14)
N3 0.0320(16) 0.0460(19) 0.0474(19) -0.0054(14) -0.0018(14) -0.0276(16)
N4 0.0406(18) 0.0460(19) 0.0359(17) -0.0113(15) -0.0028(14) -0.0179(15)
C1 0.039(2) 0.058(3) 0.042(2) -0.0069(19) -0.0029(18) -0.021(2)
C2 0.055(3) 0.068(3) 0.054(3) 0.000(2) -0.023(2) -0.028(2)
C3 0.050(3) 0.073(3) 0.077(3) -0.015(2) -0.022(2) -0.035(3)
C4 0.036(2) 0.056(3) 0.062(3) -0.0141(19) -0.0067(19) -0.027(2)
C5 0.0306(19) 0.0340(19) 0.049(2) -0.0048(15) 0.0003(16) -0.0241(18)
C6 0.0319(19) 0.0311(18) 0.043(2) -0.0039(15) -0.0002(16) -0.0207(17)
C7 0.049(2) 0.048(2) 0.054(3) -0.023(2) 0.009(2) -0.022(2)
C8 0.067(3) 0.048(2) 0.045(3) -0.026(2) 0.012(2) -0.014(2)
C9 0.063(3) 0.052(3) 0.036(2) -0.009(2) -0.003(2) -0.011(2)
C10 0.045(2) 0.054(2) 0.040(2) -0.0083(19) -0.0060(18) -0.018(2)
C11 0.049(3) 0.054(3) 0.071(3) -0.015(2) 0.004(2) -0.037(2)
C12 0.070(3) 0.050(3) 0.087(4) -0.005(2) -0.009(3) -0.041(3)
C13 0.081(4) 0.057(3) 0.081(4) 0.005(3) -0.001(3) -0.050(3)
C14 0.061(3) 0.064(3) 0.056(3) 0.004(2) 0.002(2) -0.037(2)
C15 0.0293(19) 0.052(2) 0.039(2) 0.0021(17) -0.0092(16) -0.0263(19)
C16 0.033(2) 0.054(2) 0.036(2) -0.0071(17) -0.0083(16) -0.0215(19)
C17 0.049(3) 0.090(4) 0.046(3) -0.020(3) 0.009(2) -0.036(3)
C18 0.060(3) 0.113(5) 0.044(3) -0.043(3) 0.013(2) -0.032(3)
C19 0.074(3) 0.074(3) 0.045(3) -0.041(3) -0.003(2) -0.011(2)
C20 0.061(3) 0.050(2) 0.045(2) -0.020(2) -0.005(2) -0.017(2)
C21 0.0257(18) 0.0320(18) 0.037(2) -0.0087(15) 0.0004(15) -0.0147(16)
C22 0.0271(18) 0.0321(19) 0.041(2) -0.0051(15) -0.0027(15) -0.0162(16)
C23 0.0348(19) 0.0341(19) 0.042(2) -0.0081(16) -0.0026(16) -0.0190(17)
C24 0.037(2) 0.0317(19) 0.050(2) -0.0078(16) -0.0038(17) -0.0167(18)
C25 0.040(2) 0.036(2) 0.071(3) -0.0014(17) -0.008(2) -0.028(2)
C26 0.051(2) 0.054(3) 0.068(3) -0.005(2) -0.010(2) -0.043(2)
C27 0.038(2) 0.046(2) 0.049(2) -0.0029(18) -0.0088(18) -0.0259(19)
O1W 0.128(4) 0.103(3) 0.088(3) 0.029(3) -0.046(3) -0.059(3)

loop_
_atom_type_symbol
_atom_type_description
_atom_type_scat_dispersion_real
_atom_type_scat_dispersion_imag
_atom_type_scat_source
C C 0.0033 0.0016 'International Tables Vol C Tables 4.2.6.8 and 6.1.1.4'
H H 0.0000 0.0000 'International Tables Vol C Tables 4.2.6.8 and 6.1.1.4'
Mn Mn 0.3368 0.7283 'International Tables Vol C Tables 4.2.6.8 and 6.1.1.4'
N N 0.0061 0.0033 'International Tables Vol C Tables 4.2.6.8 and 6.1.1.4'
O O 0.0106 0.0060 'International Tables Vol C Tables 4.2.6.8 and 6.1.1.4'
S S 0.1246 0.1234 'International Tables Vol C Tables 4.2.6.8 and 6.1.1.4'

loop_
_geom_angle_atom_site_label_1
_geom_angle_atom_site_label_2
_geom_angle_atom_site_label_3
_geom_angle_site_symmetry_1
_geom_angle_site_symmetry_3
_geom_angle
_geom_angle_publ_flag
O1 Mn1 O2 . 2_665 101.61(10) yes
O1 Mn1 N2 . . 101.14(11) yes
O2 Mn1 N2 2_665 . 96.64(11) yes
O1 Mn1 N4 . . 91.86(11) yes
O2 Mn1 N4 2_665 . 88.72(11) yes
N2 Mn1 N4 . . 164.60(11) yes
O1 Mn1 N1 . . 90.50(10) yes
O2 Mn1 N1 2_665 . 165.13(11) yes
N2 Mn1 N1 . . 72.31(11) yes
N4 Mn1 N1 . . 99.59(11) yes
O1 Mn1 N3 . . 161.48(11) yes
O2 Mn1 N3 2_665 . 86.74(10) yes
N2 Mn1 N3 . . 94.18(11) yes
N4 Mn1 N3 . . 71.64(12) yes
N1 Mn1 N3 . . 84.25(11) yes
O3 S1 O5 . . 115.0(3) yes
O3 S1 O4 . . 112.9(3) yes
O5 S1 O4 . . 110.1(2) yes
O3 S1 C24 . . 107.6(2) ?
O5 S1 C24 . . 104.69(19) ?
O4 S1 C24 . . 105.84(19) ?
C21 O1 Mn1 . . 133.6(2) ?
C21 O2 Mn1 . 2_665 147.1(2) ?
C1 N1 C5 . . 118.3(3) ?
C1 N1 Mn1 . . 123.6(3) ?
C5 N1 Mn1 . . 117.2(2) ?
C10 N2 C6 . . 117.7(3) ?
C10 N2 Mn1 . . 124.7(3) ?
C6 N2 Mn1 . . 117.6(2) ?
C11 N3 C15 . . 117.6(3) ?
C11 N3 Mn1 . . 126.4(3) ?
C15 N3 Mn1 . . 115.4(2) ?
C20 N4 C16 . . 118.3(3) ?
C20 N4 Mn1 . . 123.4(3) ?
C16 N4 Mn1 . . 115.3(2) ?
N1 C1 C2 . . 123.3(4) ?
N1 C1 H1 . . 118.3 ?
C2 C1 H1 . . 118.3 ?
C3 C2 C1 . . 118.0(4) ?
C3 C2 H2 . . 121.0 ?
C1 C2 H2 . . 121.0 ?
C2 C3 C4 . . 119.4(4) ?
C2 C3 H3 . . 120.3 ?
C4 C3 H3 . . 120.3 ?
C3 C4 C5 . . 119.7(4) ?
C3 C4 H4 . . 120.1 ?
C5 C4 H4 . . 120.1 ?
N1 C5 C4 . . 121.2(4) ?
N1 C5 C6 . . 115.8(3) ?
C4 C5 C6 . . 123.0(3) ?
N2 C6 C7 . . 121.7(4) ?
N2 C6 C5 . . 116.0(3) ?
C7 C6 C5 . . 122.3(3) ?
C8 C7 C6 . . 119.4(4) ?
C8 C7 H7 . . 120.3 ?
C6 C7 H7 . . 120.3 ?
C9 C8 C7 . . 119.5(4) ?
C9 C8 H8 . . 120.3 ?
C7 C8 H8 . . 120.3 ?
C8 C9 C10 . . 118.3(4) ?
C8 C9 H9 . . 120.8 ?
C10 C9 H9 . . 120.8 ?
N2 C10 C9 . . 123.4(4) ?
N2 C10 H10 . . 118.3 ?
C9 C10 H10 . . 118.3 ?
N3 C11 C12 . . 123.4(4) ?
N3 C11 H11 . . 118.3 ?
C12 C11 H11 . . 118.3 ?
C13 C12 C11 . . 118.4(5) ?
C13 C12 H12 . . 120.8 ?
C11 C12 H12 . . 120.8 ?
C12 C13 C14 . . 119.5(4) ?
C12 C13 H13 . . 120.3 ?
C14 C13 H13 . . 120.3 ?
C13 C14 C15 . . 119.6(4) ?
C13 C14 H14 . . 120.2 ?
C15 C14 H14 . . 120.2 ?
N3 C15 C14 . . 121.5(4) ?
N3 C15 C16 . . 116.1(3) ?
C14 C15 C16 . . 122.4(4) ?
N4 C16 C17 . . 120.9(4) ?
N4 C16 C15 . . 116.2(3) ?
C17 C16 C15 . . 123.0(4) ?
C18 C17 C16 . . 120.2(5) ?
C18 C17 H17 . . 119.9 ?
C16 C17 H17 . . 119.9 ?
C19 C18 C17 . . 118.6(4) ?
C19 C18 H18 . . 120.7 ?
C17 C18 H18 . . 120.7 ?
C18 C19 C20 . . 119.4(5) ?
C18 C19 H19 . . 120.3 ?
C20 C19 H19 . . 120.3 ?
N4 C20 C19 . . 122.5(4) ?
N4 C20 H20 . . 118.7 ?
C19 C20 H20 . . 118.7 ?
O2 C21 O1 . . 124.9(3) ?
O2 C21 C22 . . 118.5(3) ?
O1 C21 C22 . . 116.6(3) ?
C27 C22 C23 . . 119.1(3) ?
C27 C22 C21 . . 120.9(3) ?
C23 C22 C21 . . 119.9(3) ?
C24 C23 C22 . . 120.5(3) ?
C24 C23 H23 . . 119.8 ?
C22 C23 H23 . . 119.8 ?
C23 C24 C25 . . 119.8(4) ?
C23 C24 S1 . . 119.5(3) ?
C25 C24 S1 . . 120.7(3) ?
C26 C25 C24 . . 120.2(4) ?
C26 C25 H25 . . 119.9 ?
C24 C25 H25 . . 119.9 ?
C25 C26 C27 . . 120.2(4) ?
C25 C26 H26 . . 119.9 ?
C27 C26 H26 . . 119.9 ?
C26 C27 C22 . . 120.2(4) ?
C26 C27 H27 . . 119.9 ?
C22 C27 H27 . . 119.9 ?
H1A O1W H1B . . 109(4) ?

loop_
_geom_bond_atom_site_label_1
_geom_bond_atom_site_label_2
_geom_bond_site_symmetry_2
_geom_bond_distance
_geom_bond_publ_flag
Mn1 O1 . 2.104(2) yes
Mn1 O2 2_665 2.126(2) yes
Mn1 N1 . 2.268(3) yes
Mn1 N2 . 2.259(3) yes
Mn1 N3 . 2.304(3) yes
Mn1 N4 . 2.262(3) yes
S1 O3 . 1.422(4) yes
S1 O4 . 1.451(4) yes
S1 O5 . 1.428(3) yes
S1 C24 . 1.779(4) ?
O1 C21 . 1.257(4) ?
O2 C21 . 1.253(4) ?
O2 Mn1 2_665 2.126(2) ?
N1 C1 . 1.331(5) ?
N1 C5 . 1.341(5) ?
N2 C10 . 1.340(5) ?
N2 C6 . 1.344(4) ?
N3 C11 . 1.342(5) ?
N3 C15 . 1.343(5) ?
N4 C20 . 1.338(5) ?
N4 C16 . 1.351(5) ?
C1 C2 . 1.382(6) ?
C1 H1 . 0.9300 ?
C2 C3 . 1.365(7) ?
C2 H2 . 0.9300 ?
C3 C4 . 1.374(6) ?
C3 H3 . 0.9300 ?
C4 C5 . 1.379(5) ?
C4 H4 . 0.9300 ?
C5 C6 . 1.493(5) ?
C6 C7 . 1.386(5) ?
C7 C8 . 1.375(6) ?
C7 H7 . 0.9300 ?
C8 C9 . 1.363(6) ?
C8 H8 . 0.9300 ?
C9 C10 . 1.382(6) ?
C9 H9 . 0.9300 ?
C10 H10 . 0.9300 ?
C11 C12 . 1.371(6) ?
C11 H11 . 0.9300 ?
C12 C13 . 1.362(7) ?
C12 H12 . 0.9300 ?
C13 C14 . 1.368(7) ?
C13 H13 . 0.9300 ?
C14 C15 . 1.379(6) ?
C14 H14 . 0.9300 ?
C15 C16 . 1.481(6) ?
C16 C17 . 1.385(6) ?
C17 C18 . 1.368(7) ?
C17 H17 . 0.9300 ?
C18 C19 . 1.364(7) ?
C18 H18 . 0.9300 ?
C19 C20 . 1.377(6) ?
C19 H19 . 0.9300 ?
C20 H20 . 0.9300 ?
C21 C22 . 1.505(5) ?
C22 C27 . 1.387(5) ?
C22 C23 . 1.391(5) ?
C23 C24 . 1.382(5) ?
C23 H23 . 0.9300 ?
C24 C25 . 1.383(6) ?
C25 C26 . 1.375(6) ?
C25 H25 . 0.9300 ?
C26 C27 . 1.385(6) ?
C26 H26 . 0.9300 ?
C27 H27 . 0.9300 ?
O1W H1A . 0.85(4) ?
O1W H1B . 0.85(5) ?

loop_
_geom_hbond_atom_site_label_D
_geom_hbond_atom_site_label_H
_geom_hbond_atom_site_label_A
_geom_hbond_site_symmetry_A
_geom_hbond_distance_DH
_geom_hbond_distance_HA
_geom_hbond_distance_DA
_geom_hbond_angle_DHA
_geom_hbond_publ_flag
O1W H1A O4 . 0.85(4) 2.13(4) 2.956(6) 165(4) yes
O1W H1B O5 2_756 0.85(5) 1.98(2) 2.793(5) 161(5) yes

loop_
_geom_torsion_atom_site_label_1
_geom_torsion_atom_site_label_2
_geom_torsion_atom_site_label_3
_geom_torsion_atom_site_label_4
_geom_torsion_site_symmetry_1
_geom_torsion
O2 Mn1 O1 C21 2_665 39.5(3)
N2 Mn1 O1 C21 . -59.7(3)
N4 Mn1 O1 C21 . 128.6(3)
N1 Mn1 O1 C21 . -131.8(3)
N3 Mn1 O1 C21 . 155.0(3)
O1 Mn1 N1 C1 . -80.2(3)
O2 Mn1 N1 C1 2_665 135.0(4)
N2 Mn1 N1 C1 . 178.3(3)
N4 Mn1 N1 C1 . 11.8(3)
N3 Mn1 N1 C1 . 82.0(3)
O1 Mn1 N1 C5 . 110.4(3)
O2 Mn1 N1 C5 2_665 -34.4(5)
N2 Mn1 N1 C5 . 8.9(2)
N4 Mn1 N1 C5 . -157.6(2)
N3 Mn1 N1 C5 . -87.4(3)
O1 Mn1 N2 C10 . 87.5(3)
O2 Mn1 N2 C10 2_665 -15.8(3)
N4 Mn1 N2 C10 . -125.5(4)
N1 Mn1 N2 C10 . 174.4(3)
N3 Mn1 N2 C10 . -103.0(3)
O1 Mn1 N2 C6 . -91.8(2)
O2 Mn1 N2 C6 2_665 164.9(2)
N4 Mn1 N2 C6 . 55.2(5)
N1 Mn1 N2 C6 . -4.9(2)
N3 Mn1 N2 C6 . 77.7(3)
O1 Mn1 N3 C11 . 144.4(4)
O2 Mn1 N3 C11 2_665 -97.9(3)
N2 Mn1 N3 C11 . -1.5(3)
N4 Mn1 N3 C11 . 172.4(3)
N1 Mn1 N3 C11 . 70.2(3)
O1 Mn1 N3 C15 . -44.3(5)
O2 Mn1 N3 C15 2_665 73.3(3)
N2 Mn1 N3 C15 . 169.8(2)
N4 Mn1 N3 C15 . -16.4(2)
N1 Mn1 N3 C15 . -118.5(3)
O1 Mn1 N4 C20 . -8.0(3)
O2 Mn1 N4 C20 2_665 93.6(3)
N2 Mn1 N4 C20 . -155.7(4)
N1 Mn1 N4 C20 . -98.8(3)
N3 Mn1 N4 C20 . -179.4(3)
O1 Mn1 N4 C16 . -168.0(3)
O2 Mn1 N4 C16 2_665 -66.4(3)
N2 Mn1 N4 C16 . 44.3(5)
N1 Mn1 N4 C16 . 101.2(3)
N3 Mn1 N4 C16 . 20.6(2)
C5 N1 C1 C2 . 1.2(6)
Mn1 N1 C1 C2 . -168.1(3)
N1 C1 C2 C3 . -0.3(7)
C1 C2 C3 C4 . -1.1(7)
C2 C3 C4 C5 . 1.4(7)
C1 N1 C5 C4 . -0.9(5)
Mn1 N1 C5 C4 . 169.1(3)
C1 N1 C5 C6 . 178.5(3)
Mn1 N1 C5 C6 . -11.5(4)
C3 C4 C5 N1 . -0.4(6)
C3 C4 C5 C6 . -179.8(4)
C10 N2 C6 C7 . 1.4(5)
Mn1 N2 C6 C7 . -179.3(3)
C10 N2 C6 C5 . -178.5(3)
Mn1 N2 C6 C5 . 0.8(4)
N1 C5 C6 N2 . 7.1(4)
C4 C5 C6 N2 . -173.5(3)
N1 C5 C6 C7 . -172.8(3)
C4 C5 C6 C7 . 6.6(6)
N2 C6 C7 C8 . -0.6(6)
C5 C6 C7 C8 . 179.3(3)
C6 C7 C8 C9 . -0.6(6)
C7 C8 C9 C10 . 1.0(6)
C6 N2 C10 C9 . -1.0(6)
Mn1 N2 C10 C9 . 179.8(3)
C8 C9 C10 N2 . -0.2(6)
C15 N3 C11 C12 . -0.6(6)
Mn1 N3 C11 C12 . 170.5(3)
N3 C11 C12 C13 . -0.7(7)
C11 C12 C13 C14 . 1.1(8)
C12 C13 C14 C15 . -0.3(8)
C11 N3 C15 C14 . 1.4(5)
Mn1 N3 C15 C14 . -170.6(3)
C11 N3 C15 C16 . -177.3(3)
Mn1 N3 C15 C16 . 10.7(4)
C13 C14 C15 N3 . -1.1(7)
C13 C14 C15 C16 . 177.6(4)
C20 N4 C16 C17 . -3.2(5)
Mn1 N4 C16 C17 . 157.8(3)
C20 N4 C16 C15 . 176.3(3)
Mn1 N4 C16 C15 . -22.7(4)
N3 C15 C16 N4 . 7.8(5)
C14 C15 C16 N4 . -170.9(3)
N3 C15 C16 C17 . -172.7(3)
C14 C15 C16 C17 . 8.6(6)
N4 C16 C17 C18 . 2.0(6)
C15 C16 C17 C18 . -177.4(4)
C16 C17 C18 C19 . 0.6(7)
C17 C18 C19 C20 . -2.0(7)
C16 N4 C20 C19 . 1.8(6)
Mn1 N4 C20 C19 . -157.6(3)
C18 C19 C20 N4 . 0.8(7)
Mn1 O2 C21 O1 2_665 -80.7(5)
Mn1 O2 C21 C22 2_665 99.7(5)
Mn1 O1 C21 O2 . -7.1(6)
Mn1 O1 C21 C22 . 172.4(2)
O2 C21 C22 C27 . 10.8(5)
O1 C21 C22 C27 . -168.8(3)
O2 C21 C22 C23 . -168.9(3)
O1 C21 C22 C23 . 11.4(5)
C27 C22 C23 C24 . -1.4(5)
C21 C22 C23 C24 . 178.4(3)
C22 C23 C24 C25 . 0.4(5)
C22 C23 C24 S1 . 178.1(3)
O3 S1 C24 C23 . 170.4(3)
O5 S1 C24 C23 . -66.8(4)
O4 S1 C24 C23 . 49.5(4)
O3 S1 C24 C25 . -11.9(4)
O5 S1 C24 C25 . 110.9(4)
O4 S1 C24 C25 . -132.8(3)
C23 C24 C25 C26 . 0.8(6)
S1 C24 C25 C26 . -176.8(3)
C24 C25 C26 C27 . -1.1(6)
C25 C26 C27 C22 . 0.1(6)
C23 C22 C27 C26 . 1.1(6)
C21 C22 C27 C26 . -178.6(3)
